data_9008308
loop_
_publ_author_name
'Sasaki, S.'
'Chen, H. K.'
'Prewitt, C. T.'
'Nakajima, Y.'

_publ_section_title
;
 Re-examination of "P2_1/a coesite"
 Note: z(O7), z(O8) corrected
 Note: This is not the structure of coesite, it is a model for a twin
;
_journal_name_full 'Zeitschrift fur Kristallographie'
_journal_page_first 67
_journal_page_last 77
_journal_volume 164
_journal_year 1983
_chemical_compound_source Synthetic
_chemical_formula_sum 'O2 Si'
_chemical_name_mineral Coesite
_space_group_IT_number 15
_symmetry_space_group_name_Hall '-C 2yc'
_symmetry_space_group_name_H-M 'C 1 2/c 1'
_cell_angle_alpha 90
_cell_angle_beta 120.33
_cell_angle_gamma 90
_cell_length_a 7.137
_cell_length_b 12.370
_cell_length_c 7.174
_cell_formula_units_Z 16
_cell_volume 546.668
_database_code_amcsd 0010855
_exptl_crystal_density_diffrn 2.920
_cod_original_formula_sum 'Si.5 O'
_cod_database_code 9008308

loop_
_space_group_symop_operation_xyz
x,y,z
1/2+x,1/2+y,z
x,-y,1/2+z
1/2+x,1/2-y,1/2+z
-x,y,1/2-z
1/2-x,1/2+y,1/2-z
-x,-y,-z
1/2-x,1/2-y,-z

loop_
_atom_site_label
_atom_site_fract_x
_atom_site_fract_y
_atom_site_fract_z
_atom_site_occupancy
_atom_site_U_iso_or_equiv
Si1 0.32560 0.35750 0.39050 0.50000 0.00063
Si2 0.69280 0.35950 0.11000 0.50000 0.01013
Si3 0.78040 0.40370 0.73760 0.50000 0.00557
Si4 0.21240 0.41240 0.75050 0.50000 0.00494
O1 0.23120 0.25010 0.25330 0.50000 0.00114
O2 -0.01480 0.36600 0.75200 0.50000 0.00456
O3 0.23850 0.35350 0.56270 0.50000 -0.00215
O4 0.58760 0.37400 0.52090 0.50000 0.00709
O5 0.79230 0.46210 0.26320 0.50000 -0.00266
O6 0.22380 0.46100 0.22390 0.50000 0.02533
O7 0.43620 0.37340 -0.01230 0.50000 0.01001
O8 0.78180 0.35410 -0.05670 0.50000 0.03192

loop_
_cod_related_entry_id
_cod_related_entry_database
_cod_related_entry_code
1 AMCSD 0010855
